data_4316642
loop_
_publ_author_name
'Antonio J. Mota'
'Antonio Rodr\'iguez-Di\'eguez'
'M. \'Angeles Palacios'
'Juan M. Herrera'
'Dominique Luneau'
'Enrique Colacio'

_publ_contact_author_address
;
Departamento de Qu\'imica Inorg\'anica, Facultad de Ciencias,
c/ Severo Ochoa s/n, 18071 Granada, Spain
;
_publ_contact_author_email antonio5@ugr.es
_publ_contact_author_fax '34 958 248526'
_publ_contact_author_name 'Antonio Rodr\'iquez-Di\'eguez'
_publ_contact_author_phone '34 958 243236'
_publ_section_title
;
 Theoretical and Experimental Study of the Effectiveness of the
 5-Pyrimidyl-tetrazolate Bridging Ligand in Mediating Magnetic Exchange
 Interactions
;
_journal_name_full 'Inorganic Chemistry'
_journal_page_first 8986
_journal_page_last 8996
_journal_paper_doi 10.1021/ic101322s
_journal_volume 49
_journal_year 2010
_chemical_formula_sum 'C88 H152 Cl8 Cu8 N64 O31'
_chemical_formula_weight 3394.66
_chemical_name_systematic
;
 ?
;
_space_group_IT_number 14
_symmetry_cell_setting monoclinic
_symmetry_space_group_name_Hall '-P 2ybc'
_symmetry_space_group_name_H-M 'P 1 21/c 1'
_atom_sites_solution_hydrogens geom
_atom_sites_solution_primary direct
_atom_sites_solution_secondary difmap
_audit_creation_method SHELXL-97
_cell_angle_alpha 90.000(5)
_cell_angle_beta 112.669(5)
_cell_angle_gamma 90.000(5)
_cell_formula_units_Z 2
_cell_length_a 17.378(5)
_cell_length_b 30.343(5)
_cell_length_c 17.922(5)
_cell_measurement_reflns_used 3694
_cell_measurement_temperature 293(2)
_cell_measurement_theta_max 20.54
_cell_measurement_theta_min 2.30
_cell_volume 8720(4)
_computing_cell_refinement 'Bruker smart'
_computing_data_collection 'Bruker smart'
_computing_data_reduction 'Bruker smart'
_computing_molecular_graphics 'Bruker SHELXTL'
_computing_publication_material 'SHELXL-97 (Sheldrick, 1997)'
_computing_structure_refinement 'SHELXL-97 (Sheldrick, 1997)'
_computing_structure_solution 'SHELXL-97 (Sheldrick, 1990)'
_diffrn_ambient_temperature 293(2)
_diffrn_measured_fraction_theta_full 0.964
_diffrn_measured_fraction_theta_max 0.964
_diffrn_measurement_device_type 'Bruker Axs APEX automatic diffractometer'
_diffrn_measurement_method 'phi and omega scans'
_diffrn_radiation_monochromator graphite
_diffrn_radiation_source 'fine-focus sealed tube'
_diffrn_radiation_type MoK\a
_diffrn_radiation_wavelength 0.71069
_diffrn_reflns_av_R_equivalents 0.0890
_diffrn_reflns_av_sigmaI/netI 0.1463
_diffrn_reflns_limit_h_max 22
_diffrn_reflns_limit_h_min -22
_diffrn_reflns_limit_k_max 39
_diffrn_reflns_limit_k_min -20
_diffrn_reflns_limit_l_max 23
_diffrn_reflns_limit_l_min -23
_diffrn_reflns_number 53887
_diffrn_reflns_theta_full 27.53
_diffrn_reflns_theta_max 27.53
_diffrn_reflns_theta_min 1.27
_exptl_absorpt_coefficient_mu 1.152
_exptl_absorpt_correction_T_max 0.746
_exptl_absorpt_correction_T_min 0.590
_exptl_absorpt_correction_type empirical
_exptl_absorpt_process_details Empirical
_exptl_crystal_colour blue
_exptl_crystal_density_diffrn 1.293
_exptl_crystal_density_method 'not measured'
_exptl_crystal_description prismatic
_exptl_crystal_F_000 3488
_exptl_crystal_size_max 0.16
_exptl_crystal_size_mid 0.16
_exptl_crystal_size_min 0.08
_platon_squeeze_details
;
;
_refine_diff_density_max 2.549
_refine_diff_density_min -0.746
_refine_diff_density_rms 0.122
_refine_ls_extinction_method none
_refine_ls_goodness_of_fit_ref 0.930
_refine_ls_hydrogen_treatment constr
_refine_ls_matrix_type full
_refine_ls_number_parameters 912
_refine_ls_number_reflns 19370
_refine_ls_number_restraints 2
_refine_ls_restrained_S_all 0.936
_refine_ls_R_factor_all 0.1515
_refine_ls_R_factor_gt 0.0829
_refine_ls_shift/su_max 0.001
_refine_ls_shift/su_mean 0.000
_refine_ls_structure_factor_coef Fsqd
_refine_ls_weighting_details 'calc w=1/[\s^2^(Fo^2^)+(0.1040P)^2^+0.0000P] where P=(Fo^2^+2Fc^2^)/3'
_refine_ls_weighting_scheme calc
_refine_ls_wR_factor_gt 0.2085
_refine_ls_wR_factor_ref 0.2346
_reflns_number_gt 8749
_reflns_number_total 19370
_reflns_threshold_expression >2sigma(I)
_cod_data_source_file ic101322s_si_001_2.cif
_cod_data_source_block compound1
_cod_depositor_comments
;
The following automatic conversions were performed:

'_exptl_absorpt_correction_type' value 'Empirical' changed to
'empirical' according to the built-in table from CIF Core dictionary
named 'cif_core.dic' version 2.4.1 from 2010-06-29.

Automatic conversion script
Id: cif_fix_values 1646 2011-03-28 12:23:43Z adriana 
;
_cod_database_code 4316642

loop_
_symmetry_equiv_pos_as_xyz
'x, y, z'
'-x, y+1/2, -z+1/2'
'-x, -y, -z'
'x, -y-1/2, z-1/2'

loop_
_atom_site_label
_atom_site_type_symbol
_atom_site_fract_x
_atom_site_fract_y
_atom_site_fract_z
_atom_site_U_iso_or_equiv
_atom_site_adp_type
_atom_site_occupancy
_atom_site_symmetry_multiplicity
_atom_site_calc_flag
_atom_site_refinement_flags
_atom_site_disorder_assembly
_atom_site_disorder_group
Cu2 Cu 0.75656(4) 0.32372(2) 0.73343(4) 0.02807(19) Uani 1 1 d . . .
Cu3 Cu 0.98980(4) 0.18795(2) 0.92618(4) 0.0291(2) Uani 1 1 d . . .
Cu4 Cu 0.75941(4) 0.04842(2) 0.73711(4) 0.0328(2) Uani 1 1 d . . .
Cu1 Cu 0.52589(4) 0.18573(2) 0.54432(4) 0.0289(2) Uani 1 1 d . . .
Cl1I Cl 0.86238(12) -0.15408(10) 0.68836(13) 0.0777(8) Uani 1 1 d . . .
Cl1J Cl 1.36530(15) 0.12966(11) 1.15069(16) 0.0893(8) Uani 1 1 d . . .
Cl1K Cl 0.60044(17) 0.01602(7) 0.37009(15) 0.0742(7) Uani 1 1 d D . .
Cl1L Cl 1.10554(16) -0.00970(8) 0.88412(16) 0.0746(7) Uani 1 1 d . . .
C1E C 0.4779(4) 0.1004(2) 0.4574(4) 0.0486(18) Uani 1 1 d . . .
H1E1 H 0.4473 0.0851 0.4078 0.073 Uiso 1 1 calc R . .
H1E2 H 0.4552 0.0931 0.4969 0.073 Uiso 1 1 calc R . .
H1E3 H 0.5354 0.0916 0.4770 0.073 Uiso 1 1 calc R . .
C1F C 0.5987(4) 0.3693(3) 0.6363(5) 0.078(3) Uani 1 1 d . . .
H1F1 H 0.5632 0.3452 0.6370 0.117 Uiso 1 1 calc R . .
H1F2 H 0.6193 0.3647 0.5943 0.117 Uiso 1 1 calc R . .
H1F3 H 0.5677 0.3963 0.6264 0.117 Uiso 1 1 calc R . .
C1G C 1.1359(4) 0.2198(3) 0.9003(5) 0.072(3) Uani 1 1 d . . .
H1G1 H 1.1907 0.2325 0.9212 0.108 Uiso 1 1 calc R . .
H1G2 H 1.1010 0.2358 0.8532 0.108 Uiso 1 1 calc R . .
H1G3 H 1.1394 0.1895 0.8862 0.108 Uiso 1 1 calc R . .
C1H C 0.8806(4) 0.0082(2) 0.8863(4) 0.063(2) Uani 1 1 d . . .
H1H1 H 0.8789 0.0326 0.9197 0.094 Uiso 1 1 calc R . .
H1H2 H 0.9186 0.0146 0.8606 0.094 Uiso 1 1 calc R . .
H1H3 H 0.8989 -0.0178 0.9191 0.094 Uiso 1 1 calc R . .
C2E C 0.5113(4) 0.1585(2) 0.3864(4) 0.0497(19) Uani 1 1 d . . .
H2E1 H 0.5700 0.1527 0.4120 0.074 Uiso 1 1 calc R . .
H2E2 H 0.5026 0.1890 0.3708 0.074 Uiso 1 1 calc R . .
H2E3 H 0.4874 0.1403 0.3393 0.074 Uiso 1 1 calc R . .
C2F C 0.6381(5) 0.3721(3) 0.7768(5) 0.069(2) Uani 1 1 d . . .
H2F1 H 0.6812 0.3635 0.8271 0.104 Uiso 1 1 calc R . .
H2F2 H 0.5924 0.3518 0.7632 0.104 Uiso 1 1 calc R . .
H2F3 H 0.6190 0.4012 0.7820 0.104 Uiso 1 1 calc R . .
C2G C 1.0875(4) 0.2702(2) 0.9776(4) 0.0432(17) Uani 1 1 d . . .
H2G1 H 1.0695 0.2721 1.0218 0.065 Uiso 1 1 calc R . .
H2G2 H 1.0459 0.2829 0.9301 0.065 Uiso 1 1 calc R . .
H2G3 H 1.1391 0.2859 0.9911 0.065 Uiso 1 1 calc R . .
C2H C 0.7366(4) -0.0010(2) 0.8637(4) 0.0513(19) Uani 1 1 d . . .
H2H1 H 0.6819 -0.0067 0.8238 0.077 Uiso 1 1 calc R . .
H2H2 H 0.7367 0.0267 0.8896 0.077 Uiso 1 1 calc R . .
H2H3 H 0.7519 -0.0241 0.9034 0.077 Uiso 1 1 calc R . .
C4E C 0.3823(4) 0.1622(2) 0.4064(4) 0.0494(19) Uani 1 1 d . . .
H4E1 H 0.3595 0.1555 0.3491 0.059 Uiso 1 1 calc R . .
H4E2 H 0.3508 0.1458 0.4316 0.059 Uiso 1 1 calc R . .
C4F C 0.7128(5) 0.4138(3) 0.7153(9) 0.130(5) Uani 1 1 d . . .
H4F1 H 0.6971 0.4232 0.6596 0.156 Uiso 1 1 calc R . .
H4F2 H 0.6921 0.4359 0.7421 0.156 Uiso 1 1 calc R . .
C4G C 1.1573(5) 0.2018(3) 1.0355(6) 0.113(5) Uani 1 1 d . . .
H4G1 H 1.1977 0.1847 1.0225 0.136 Uiso 1 1 calc R . .
H4G2 H 1.1877 0.2251 1.0720 0.136 Uiso 1 1 calc R . .
C4H C 0.7976(4) -0.0412(2) 0.7818(4) 0.0489(19) Uani 1 1 d . . .
H4H1 H 0.7954 -0.0660 0.8149 0.059 Uiso 1 1 calc R . .
H4H2 H 0.8487 -0.0433 0.7720 0.059 Uiso 1 1 calc R . .
C5A C 0.8774(4) 0.11640(19) 0.8326(4) 0.0317(14) Uani 1 1 d . . .
C5B C 0.8782(3) 0.25744(19) 0.8287(4) 0.0293(14) Uani 1 1 d . . .
C5C C 0.6375(3) 0.25617(18) 0.6379(3) 0.0254(13) Uani 1 1 d . . .
C5D C 0.6403(3) 0.11564(18) 0.6388(3) 0.0282(14) Uani 1 1 d . . .
C5E C 0.3750(4) 0.2097(2) 0.4183(4) 0.052(2) Uani 1 1 d . . .
H5E1 H 0.3165 0.2177 0.3999 0.062 Uiso 1 1 calc R . .
H5E2 H 0.3995 0.2260 0.3865 0.062 Uiso 1 1 calc R . .
C5F C 0.7963(5) 0.4135(2) 0.7506(7) 0.085(3) Uani 1 1 d . . .
H5F1 H 0.8116 0.4225 0.8064 0.102 Uiso 1 1 calc R . .
H5F2 H 0.8169 0.4360 0.7246 0.102 Uiso 1 1 calc R . .
C5G C 1.1233(4) 0.1751(4) 1.0757(5) 0.101(4) Uani 1 1 d . . .
H5G1 H 1.1159 0.1926 1.1177 0.122 Uiso 1 1 calc R . .
H5G2 H 1.1641 0.1525 1.1025 0.122 Uiso 1 1 calc R . .
C5H C 0.7231(4) -0.0422(2) 0.7023(4) 0.0429(17) Uani 1 1 d . . .
H5H1 H 0.7258 -0.0680 0.6714 0.051 Uiso 1 1 calc R . .
H5H2 H 0.6720 -0.0437 0.7122 0.051 Uiso 1 1 calc R . .
C6A C 0.9348(3) 0.10531(19) 0.7930(3) 0.0310(14) Uani 1 1 d . . .
C6B C 0.8604(3) 0.26881(18) 0.8996(4) 0.0290(14) Uani 1 1 d . . .
C6C C 0.6551(3) 0.26742(18) 0.5689(3) 0.0272(13) Uani 1 1 d . . .
C6D C 0.5832(3) 0.10525(19) 0.6782(3) 0.0286(14) Uani 1 1 d . . .
C7E C 0.3698(4) 0.2068(3) 0.5520(4) 0.059(2) Uani 1 1 d . . .
H7E1 H 0.4042 0.2076 0.6087 0.088 Uiso 1 1 calc R . .
H7E2 H 0.3509 0.1772 0.5366 0.088 Uiso 1 1 calc R . .
H7E3 H 0.3226 0.2258 0.5412 0.088 Uiso 1 1 calc R . .
C7F C 0.8727(4) 0.3723(2) 0.6861(4) 0.0526(19) Uani 1 1 d . . .
H7F1 H 0.8269 0.3743 0.6346 0.079 Uiso 1 1 calc R . .
H7F2 H 0.9026 0.3454 0.6887 0.079 Uiso 1 1 calc R . .
H7F3 H 0.9094 0.3969 0.6926 0.079 Uiso 1 1 calc R . .
C7G C 1.0593(9) 0.1088(3) 1.0120(6) 0.162(7) Uani 1 1 d . . .
H7G1 H 1.0837 0.0923 1.0612 0.243 Uiso 1 1 calc R . .
H7G2 H 1.0970 0.1093 0.9844 0.243 Uiso 1 1 calc R . .
H7G3 H 1.0078 0.0952 0.9779 0.243 Uiso 1 1 calc R . .
C7H C 0.7858(4) -0.0058(2) 0.6176(5) 0.057(2) Uani 1 1 d . . .
H7H1 H 0.8382 -0.0153 0.6575 0.086 Uiso 1 1 calc R . .
H7H2 H 0.7928 0.0222 0.5961 0.086 Uiso 1 1 calc R . .
H7H3 H 0.7665 -0.0271 0.5747 0.086 Uiso 1 1 calc R . .
C8A C 0.9620(4) 0.0615(2) 0.7050(4) 0.0442(17) Uani 1 1 d . . .
H8A H 0.9478 0.0393 0.6662 0.053 Uiso 1 1 calc R . .
C8B C 0.8849(4) 0.2566(2) 1.0286(4) 0.0395(16) Uani 1 1 d . . .
H8B H 0.9105 0.2408 1.0763 0.047 Uiso 1 1 calc R . .
C8C C 0.7249(4) 0.3105(2) 0.5118(4) 0.0367(15) Uani 1 1 d . . .
H8C H 0.7626 0.3328 0.5148 0.044 Uiso 1 1 calc R . .
C8D C 0.4608(4) 0.1189(2) 0.6900(4) 0.0449(17) Uani 1 1 d . . .
H8D H 0.4105 0.1340 0.6749 0.054 Uiso 1 1 calc R . .
C8E C 0.4275(4) 0.2692(2) 0.5116(5) 0.060(2) Uani 1 1 d . . .
H8E1 H 0.3743 0.2828 0.4837 0.090 Uiso 1 1 calc R . .
H8E2 H 0.4656 0.2784 0.4876 0.090 Uiso 1 1 calc R . .
H8E3 H 0.4488 0.2778 0.5675 0.090 Uiso 1 1 calc R . .
C8F C 0.9138(5) 0.3704(3) 0.8297(4) 0.067(2) Uani 1 1 d . . .
H8F1 H 0.9521 0.3938 0.8325 0.101 Uiso 1 1 calc R . .
H8F2 H 0.9412 0.3425 0.8342 0.101 Uiso 1 1 calc R . .
H8F3 H 0.8948 0.3735 0.8731 0.101 Uiso 1 1 calc R . .
C8G C 0.9946(4) 0.1511(3) 1.0794(5) 0.076(3) Uani 1 1 d . . .
H8G1 H 1.0228 0.1334 1.1264 0.114 Uiso 1 1 calc R . .
H8G2 H 0.9411 0.1384 1.0487 0.114 Uiso 1 1 calc R . .
H8G3 H 0.9871 0.1804 1.0958 0.114 Uiso 1 1 calc R . .
C8H C 0.6380(4) 0.0043(2) 0.5923(4) 0.0476(19) Uani 1 1 d . . .
H8H1 H 0.6244 -0.0205 0.5563 0.071 Uiso 1 1 calc R . .
H8H2 H 0.6364 0.0308 0.5623 0.071 Uiso 1 1 calc R . .
H8H3 H 0.5982 0.0065 0.6173 0.071 Uiso 1 1 calc R . .
C9A C 1.0362(4) 0.0836(2) 0.7250(4) 0.054(2) Uani 1 1 d . . .
H9A H 1.0734 0.0758 0.7013 0.065 Uiso 1 1 calc R . .
C9B C 0.8301(4) 0.2915(2) 1.0278(4) 0.0420(17) Uani 1 1 d . . .
H9B H 0.8216 0.3006 1.0736 0.050 Uiso 1 1 calc R . .
C9C C 0.6859(4) 0.2893(2) 0.4417(4) 0.0407(17) Uani 1 1 d . . .
H9C H 0.6952 0.2977 0.3960 0.049 Uiso 1 1 calc R . .
C9D C 0.4797(4) 0.0873(2) 0.7492(4) 0.0455(18) Uani 1 1 d . . .
H9D H 0.4451 0.0819 0.7769 0.055 Uiso 1 1 calc R . .
C10A C 1.0549(4) 0.1171(2) 0.7797(4) 0.0477(18) Uani 1 1 d . . .
H10A H 1.1042 0.1328 0.7915 0.057 Uiso 1 1 calc R . .
C10B C 0.7900(4) 0.3112(2) 0.9521(4) 0.0365(15) Uani 1 1 d . . .
H10B H 0.7506 0.3329 0.9470 0.044 Uiso 1 1 calc R . .
C10C C 0.6333(3) 0.2559(2) 0.4371(4) 0.0338(15) Uani 1 1 d . . .
H10C H 0.6083 0.2409 0.3884 0.041 Uiso 1 1 calc R . .
C10D C 0.5537(4) 0.0637(2) 0.7658(4) 0.0459(18) Uani 1 1 d . . .
H10D H 0.5658 0.0405 0.8024 0.055 Uiso 1 1 calc R . .
N1A N 0.8044(3) 0.09648(15) 0.8185(3) 0.0296(11) Uani 1 1 d . . .
N1B N 0.9327(3) 0.22677(15) 0.8297(3) 0.0308(12) Uani 1 1 d . . .
N1C N 0.6696(3) 0.27605(15) 0.7095(3) 0.0260(11) Uani 1 1 d . . .
N1D N 0.6274(3) 0.14713(15) 0.5832(3) 0.0272(11) Uani 1 1 d . . .
N2A N 0.7721(3) 0.11697(17) 0.8674(3) 0.0399(14) Uani 1 1 d . . .
N2B N 0.9323(3) 0.22727(16) 0.7524(3) 0.0330(12) Uani 1 1 d . . .
N2C N 0.6341(3) 0.25697(17) 0.7556(3) 0.0341(12) Uani 1 1 d . . .
N2D N 0.6930(3) 0.14489(16) 0.5598(3) 0.0334(12) Uani 1 1 d . . .
N3A N 0.8231(3) 0.14791(16) 0.9084(3) 0.0378(13) Uani 1 1 d . . .
N3B N 0.8789(3) 0.25692(17) 0.7103(3) 0.0342(12) Uani 1 1 d . . .
N3C N 0.5830(3) 0.22615(16) 0.7146(3) 0.0344(12) Uani 1 1 d . . .
N3D N 0.7438(3) 0.11418(16) 0.6013(3) 0.0339(12) Uani 1 1 d . . .
N3E N 0.4715(3) 0.14877(17) 0.4427(3) 0.0365(13) Uani 1 1 d . . .
N3F N 0.6699(3) 0.37198(16) 0.7154(3) 0.0363(13) Uani 1 1 d . . .
N3G N 1.1004(3) 0.22206(18) 0.9615(3) 0.0457(15) Uani 1 1 d . . .
N3H N 0.7971(3) 0.00062(15) 0.8245(3) 0.0384(14) Uani 1 1 d . . .
N4A N 0.8893(3) 0.14802(15) 0.8875(3) 0.0323(12) Uani 1 1 d . . .
N4B N 0.8439(3) 0.27624(16) 0.7565(2) 0.0282(12) Uani 1 1 d . . .
N4C N 0.5827(3) 0.22491(15) 0.6401(3) 0.0299(12) Uani 1 1 d . . .
N4D N 0.7127(3) 0.09533(16) 0.6510(3) 0.0341(13) Uani 1 1 d . . .
N6E N 0.4183(3) 0.22170(17) 0.5057(3) 0.0369(13) Uani 1 1 d . . .
N6F N 0.8408(3) 0.37277(16) 0.7506(3) 0.0387(14) Uani 1 1 d . . .
N6G N 1.0435(3) 0.15284(16) 1.0304(3) 0.0365(13) Uani 1 1 d . . .
N6H N 0.7232(3) -0.00155(16) 0.6559(3) 0.0395(14) Uani 1 1 d . . .
N7A N 0.9110(3) 0.07149(16) 0.7408(3) 0.0353(13) Uani 1 1 d . . .
N7B N 0.9010(3) 0.24566(15) 0.9657(3) 0.0273(11) Uani 1 1 d . . .
N7C N 0.7103(3) 0.29976(15) 0.5771(3) 0.0290(12) Uani 1 1 d . . .
N7D N 0.5135(3) 0.12874(17) 0.6531(3) 0.0361(13) Uani 1 1 d . . .
N11A N 1.0054(3) 0.12773(17) 0.8160(3) 0.0386(13) Uani 1 1 d . . .
N11B N 0.8045(3) 0.30087(16) 0.8878(3) 0.0280(11) Uani 1 1 d . . .
N11C N 0.6159(3) 0.24370(16) 0.5004(3) 0.0332(12) Uani 1 1 d . . .
N11D N 0.6069(3) 0.07287(17) 0.7319(3) 0.0404(14) Uani 1 1 d . . .
O2I O 0.8061(4) -0.1578(4) 0.7243(4) 0.153(4) Uani 1 1 d . . .
O2J O 1.3146(6) 0.1469(7) 1.1884(6) 0.316(11) Uani 1 1 d . . .
O2K O 0.6395(4) 0.0517(2) 0.4197(3) 0.0838(19) Uani 1 1 d . . .
O2L O 1.0822(4) 0.02804(19) 0.9167(4) 0.0814(18) Uani 1 1 d . . .
O3I O 0.8176(3) -0.1583(2) 0.6042(4) 0.090(2) Uani 1 1 d . . .
O3J O 1.3224(9) 0.1229(7) 1.0736(6) 0.390(13) Uani 1 1 d . . .
O3K O 0.6647(8) -0.0223(5) 0.4088(9) 0.124(5) Uiso 0.50 1 d PD . .
O3L O 1.1310(5) -0.0441(2) 0.9391(4) 0.112(3) Uani 1 1 d . . .
O4I O 0.8978(4) -0.1103(3) 0.7071(5) 0.133(3) Uani 1 1 d . . .
O4J O 1.4052(7) 0.1698(3) 1.1697(5) 0.168(4) Uani 1 1 d . . .
O4K O 0.6049(7) 0.0134(3) 0.3000(5) 0.172(5) Uani 1 1 d . . .
O4L O 1.0497(6) -0.0219(2) 0.8155(4) 0.136(4) Uani 1 1 d . . .
O5I O 0.9296(3) -0.1844(2) 0.7172(4) 0.098(2) Uani 1 1 d . . .
O5J O 1.4132(5) 0.0939(3) 1.1943(6) 0.183(5) Uani 1 1 d . . .
O5K O 0.5405(6) 0.0020(5) 0.3783(9) 0.381(13) Uani 1 1 d D . .
O5L O 1.1709(7) 0.0040(4) 0.8588(7) 0.223(6) Uani 1 1 d . . .

loop_
_atom_site_aniso_label
_atom_site_aniso_U_11
_atom_site_aniso_U_22
_atom_site_aniso_U_33
_atom_site_aniso_U_23
_atom_site_aniso_U_13
_atom_site_aniso_U_12
Cu2 0.0245(3) 0.0174(4) 0.0348(4) 0.0017(3) 0.0030(3) -0.0008(3)
Cu3 0.0225(3) 0.0193(4) 0.0336(4) 0.0044(3) -0.0022(3) -0.0011(3)
Cu4 0.0327(4) 0.0187(4) 0.0333(4) 0.0046(3) -0.0025(3) -0.0052(3)
Cu1 0.0219(3) 0.0239(4) 0.0302(4) 0.0002(3) -0.0018(3) -0.0013(3)
Cl1I 0.0369(10) 0.124(2) 0.0633(14) -0.0411(14) 0.0099(10) 0.0034(12)
Cl1J 0.0551(13) 0.122(3) 0.0789(18) 0.0118(17) 0.0124(13) 0.0111(15)
Cl1K 0.1175(19) 0.0523(13) 0.0699(15) -0.0107(12) 0.0550(14) -0.0185(14)
Cl1L 0.0884(16) 0.0610(14) 0.0855(17) -0.0161(13) 0.0456(14) 0.0234(13)
C1E 0.047(4) 0.046(4) 0.043(4) -0.014(3) 0.006(3) -0.019(3)
C1F 0.052(5) 0.111(8) 0.059(5) 0.012(5) 0.008(4) 0.038(5)
C1G 0.042(4) 0.078(6) 0.109(7) -0.053(6) 0.045(5) -0.024(4)
C1H 0.054(4) 0.028(4) 0.064(5) 0.011(4) -0.023(4) 0.001(3)
C2E 0.035(4) 0.059(5) 0.045(4) -0.019(4) 0.005(3) -0.012(3)
C2F 0.085(6) 0.058(5) 0.067(5) 0.002(4) 0.030(5) 0.035(5)
C2G 0.036(3) 0.036(4) 0.054(4) 0.000(3) 0.013(3) -0.011(3)
C2H 0.057(4) 0.039(4) 0.056(5) 0.022(4) 0.020(4) 0.010(4)
C4E 0.027(3) 0.057(5) 0.047(4) -0.011(4) -0.005(3) 0.007(3)
C4F 0.063(6) 0.026(5) 0.313(17) 0.001(7) 0.085(8) -0.003(4)
C4G 0.062(5) 0.084(7) 0.108(7) 0.068(6) -0.062(5) -0.043(5)
C4H 0.057(4) 0.023(4) 0.049(4) 0.008(3) 0.000(3) 0.002(3)
C5A 0.036(3) 0.017(3) 0.035(3) 0.008(3) 0.006(3) 0.003(3)
C5B 0.026(3) 0.022(3) 0.035(4) -0.002(3) 0.006(3) -0.004(3)
C5C 0.019(3) 0.021(3) 0.025(3) 0.005(2) -0.004(2) 0.003(2)
C5D 0.019(3) 0.024(3) 0.029(3) -0.001(3) -0.005(2) -0.004(2)
C5E 0.035(4) 0.055(5) 0.039(4) 0.005(4) -0.015(3) 0.012(3)
C5F 0.046(4) 0.026(4) 0.177(10) -0.013(5) 0.036(5) -0.007(4)
C5G 0.035(4) 0.193(12) 0.043(5) 0.036(6) -0.021(4) -0.046(6)
C5H 0.063(4) 0.019(3) 0.036(4) -0.003(3) 0.007(3) -0.014(3)
C6A 0.025(3) 0.023(3) 0.033(3) 0.006(3) -0.002(3) -0.003(3)
C6B 0.025(3) 0.016(3) 0.037(4) 0.003(3) 0.002(3) -0.002(2)
C6C 0.026(3) 0.023(3) 0.027(3) 0.006(3) 0.004(3) -0.002(2)
C6D 0.024(3) 0.025(3) 0.029(3) 0.002(3) 0.001(3) -0.007(3)
C7E 0.034(4) 0.067(6) 0.060(5) 0.008(4) 0.000(4) 0.020(4)
C7F 0.066(5) 0.044(4) 0.046(4) 0.001(4) 0.019(4) -0.024(4)
C7G 0.270(15) 0.046(6) 0.081(7) 0.011(5) -0.031(8) 0.092(8)
C7H 0.063(5) 0.033(4) 0.079(5) -0.012(4) 0.031(4) -0.013(4)
C8A 0.037(4) 0.053(5) 0.039(4) -0.007(3) 0.010(3) -0.002(3)
C8B 0.037(3) 0.034(4) 0.035(4) 0.010(3) 0.000(3) 0.002(3)
C8C 0.039(3) 0.038(4) 0.032(4) 0.005(3) 0.014(3) -0.009(3)
C8D 0.048(4) 0.043(4) 0.047(4) -0.005(4) 0.021(4) -0.005(3)
C8E 0.043(4) 0.043(5) 0.071(5) 0.006(4) -0.004(4) 0.012(4)
C8F 0.073(5) 0.073(6) 0.039(4) -0.010(4) 0.004(4) -0.045(5)
C8G 0.044(4) 0.123(8) 0.068(5) 0.047(5) 0.029(4) 0.006(5)
C8H 0.040(4) 0.035(4) 0.047(4) 0.007(3) -0.005(3) -0.017(3)
C9A 0.053(4) 0.051(5) 0.053(5) 0.022(4) 0.015(4) 0.017(4)
C9B 0.045(4) 0.039(4) 0.037(4) -0.001(3) 0.010(3) 0.007(3)
C9C 0.046(4) 0.036(4) 0.031(4) 0.006(3) 0.005(3) -0.010(3)
C9D 0.032(4) 0.056(5) 0.050(4) 0.007(4) 0.018(3) -0.010(3)
C10A 0.033(4) 0.051(5) 0.051(4) 0.011(4) 0.009(3) -0.002(3)
C10B 0.032(3) 0.031(4) 0.041(4) 0.006(3) 0.008(3) 0.001(3)
C10C 0.032(3) 0.038(4) 0.028(3) 0.003(3) 0.008(3) -0.005(3)
C10D 0.062(5) 0.031(4) 0.042(4) -0.005(3) 0.017(4) -0.013(4)
N1A 0.027(2) 0.020(3) 0.039(3) -0.003(2) 0.009(2) 0.001(2)
N1B 0.031(3) 0.017(3) 0.039(3) 0.001(2) 0.008(2) -0.005(2)
N1C 0.024(2) 0.019(2) 0.032(3) 0.001(2) 0.007(2) -0.007(2)
N1D 0.025(2) 0.019(3) 0.028(3) 0.001(2) 0.000(2) -0.008(2)
N2A 0.027(3) 0.033(3) 0.050(3) -0.001(3) 0.004(3) -0.012(2)
N2B 0.031(3) 0.027(3) 0.031(3) 0.003(2) 0.000(2) 0.002(2)
N2C 0.035(3) 0.037(3) 0.025(3) -0.005(2) 0.006(2) -0.003(2)
N2D 0.014(2) 0.037(3) 0.039(3) 0.007(2) -0.001(2) 0.002(2)
N3A 0.038(3) 0.028(3) 0.041(3) -0.004(2) 0.008(3) 0.002(2)
N3B 0.035(3) 0.031(3) 0.030(3) -0.002(2) 0.005(2) 0.006(2)
N3C 0.035(3) 0.030(3) 0.033(3) -0.001(2) 0.006(2) -0.011(2)
N3D 0.031(3) 0.033(3) 0.035(3) 0.011(2) 0.010(2) -0.002(2)
N3E 0.019(2) 0.038(3) 0.043(3) -0.005(3) 0.002(2) -0.005(2)
N3F 0.029(3) 0.027(3) 0.052(3) 0.005(3) 0.015(3) 0.005(2)
N3G 0.039(3) 0.033(3) 0.043(3) 0.012(3) -0.009(3) -0.004(3)
N3H 0.040(3) 0.014(3) 0.039(3) 0.008(2) -0.009(2) -0.002(2)
N4A 0.024(2) 0.020(3) 0.047(3) -0.001(2) 0.006(2) 0.003(2)
N4B 0.031(3) 0.032(3) 0.012(2) 0.004(2) -0.003(2) -0.009(2)
N4C 0.030(3) 0.025(3) 0.024(3) 0.006(2) -0.002(2) -0.010(2)
N4D 0.021(2) 0.028(3) 0.042(3) 0.002(2) -0.001(2) -0.008(2)
N6E 0.028(3) 0.036(3) 0.041(3) 0.006(3) 0.007(2) 0.008(2)
N6F 0.029(3) 0.020(3) 0.052(3) -0.003(2) 0.000(2) -0.004(2)
N6G 0.039(3) 0.022(3) 0.036(3) 0.003(2) 0.000(2) 0.002(2)
N6H 0.052(3) 0.020(3) 0.031(3) 0.002(2) -0.001(3) -0.013(2)
N7A 0.041(3) 0.029(3) 0.027(3) 0.003(2) 0.002(2) -0.004(2)
N7B 0.031(3) 0.027(3) 0.019(2) 0.002(2) 0.005(2) 0.003(2)
N7C 0.019(2) 0.023(3) 0.039(3) 0.000(2) 0.005(2) -0.001(2)
N7D 0.031(3) 0.033(3) 0.041(3) -0.006(2) 0.010(2) -0.008(2)
N11A 0.036(3) 0.028(3) 0.039(3) 0.007(2) 0.000(3) 0.000(2)
N11B 0.030(3) 0.029(3) 0.024(3) -0.003(2) 0.010(2) 0.004(2)
N11C 0.028(3) 0.026(3) 0.031(3) 0.003(2) -0.004(2) -0.005(2)
N11D 0.035(3) 0.039(3) 0.039(3) 0.010(3) 0.006(3) -0.011(3)
O2I 0.058(4) 0.344(13) 0.061(4) 0.019(6) 0.026(3) 0.012(6)
O2J 0.124(8) 0.73(4) 0.107(8) 0.090(13) 0.063(7) 0.109(14)
O2K 0.118(5) 0.065(4) 0.060(4) -0.008(3) 0.024(3) -0.013(4)
O2L 0.109(5) 0.061(4) 0.090(4) -0.018(3) 0.055(4) 0.008(3)
O3I 0.065(4) 0.126(6) 0.078(4) -0.027(4) 0.025(3) 0.004(4)
O3J 0.302(16) 0.73(4) 0.057(6) -0.025(13) -0.016(8) 0.04(2)
O3L 0.181(7) 0.065(4) 0.064(4) 0.004(3) 0.019(4) 0.040(5)
O4I 0.101(5) 0.119(7) 0.134(6) -0.054(6) -0.005(5) 0.016(5)
O4J 0.286(12) 0.096(6) 0.116(7) 0.019(5) 0.071(8) -0.063(8)
O4K 0.299(12) 0.133(7) 0.079(5) -0.020(5) 0.069(6) -0.135(8)
O4L 0.199(8) 0.082(5) 0.077(5) -0.035(4) -0.004(5) 0.069(5)
O5I 0.057(4) 0.111(6) 0.111(5) -0.051(4) 0.015(3) 0.016(4)
O5J 0.077(5) 0.152(9) 0.238(11) -0.020(8) -0.028(6) 0.016(6)
O5K 0.254(12) 0.54(2) 0.49(2) -0.48(2) 0.306(15) -0.338(16)
O5L 0.233(11) 0.267(14) 0.281(14) 0.013(11) 0.225(11) 0.060(10)

loop_
_atom_type_symbol
_atom_type_description
_atom_type_scat_dispersion_real
_atom_type_scat_dispersion_imag
_atom_type_scat_source
C C 0.0033 0.0016 'International Tables Vol C Tables 4.2.6.8 and 6.1.1.4'
H H 0.0000 0.0000 'International Tables Vol C Tables 4.2.6.8 and 6.1.1.4'
N N 0.0061 0.0033 'International Tables Vol C Tables 4.2.6.8 and 6.1.1.4'
O O 0.0106 0.0060 'International Tables Vol C Tables 4.2.6.8 and 6.1.1.4'
Cl Cl 0.1484 0.1585 'International Tables Vol C Tables 4.2.6.8 and 6.1.1.4'
Cu Cu 0.3201 1.2651 'International Tables Vol C Tables 4.2.6.8 and 6.1.1.4'

loop_
_geom_angle_atom_site_label_1
_geom_angle_atom_site_label_2
_geom_angle_atom_site_label_3
_geom_angle
_geom_angle_site_symmetry_1
_geom_angle_site_symmetry_3
_geom_angle_publ_flag
N1C Cu2 N4B 88.51(18) . . ?
N1C Cu2 N6F 176.6(2) . . ?
N4B Cu2 N6F 92.93(19) . . ?
N1C Cu2 N3F 91.97(19) . . ?
N4B Cu2 N3F 177.5(2) . . ?
N6F Cu2 N3F 86.7(2) . . ?
N1B Cu3 N4A 88.93(19) . . ?
N1B Cu3 N6G 174.3(2) . . ?
N4A Cu3 N6G 91.77(19) . . ?
N1B Cu3 N3G 93.63(19) . . ?
N4A Cu3 N3G 172.4(2) . . ?
N6G Cu3 N3G 86.4(2) . . ?
N1A Cu4 N4D 88.4(2) . . ?
N1A Cu4 N6H 175.5(2) . . ?
N4D Cu4 N6H 93.21(19) . . ?
N1A Cu4 N3H 92.24(19) . . ?
N4D Cu4 N3H 175.3(2) . . ?
N6H Cu4 N3H 86.5(2) . . ?
N1D Cu1 N4C 88.36(18) . . ?
N1D Cu1 N3E 91.86(19) . . ?
N4C Cu1 N3E 176.0(2) . . ?
N1D Cu1 N6E 176.3(2) . . ?
N4C Cu1 N6E 93.3(2) . . ?
N3E Cu1 N6E 86.7(2) . . ?
O2I Cl1I O3I 107.2(4) . . ?
O2I Cl1I O5I 114.4(5) . . ?
O3I Cl1I O5I 111.6(4) . . ?
O2I Cl1I O4I 106.5(6) . . ?
O3I Cl1I O4I 109.9(5) . . ?
O5I Cl1I O4I 107.1(4) . . ?
O3J Cl1J O4J 115.3(11) . . ?
O3J Cl1J O2J 111.1(8) . . ?
O4J Cl1J O2J 84.4(9) . . ?
O3J Cl1J O5J 116.0(11) . . ?
O4J Cl1J O5J 114.2(6) . . ?
O2J Cl1J O5J 111.5(8) . . ?
O5K Cl1K O4K 119.0(7) . . ?
O5K Cl1K O2K 115.6(5) . . ?
O4K Cl1K O2K 118.0(4) . . ?
O5K Cl1K O3K 100.8(10) . . ?
O4K Cl1K O3K 94.9(8) . . ?
O2K Cl1K O3K 101.7(6) . . ?
O4L Cl1L O3L 112.2(5) . . ?
O4L Cl1L O2L 113.3(4) . . ?
O3L Cl1L O2L 112.4(4) . . ?
O4L Cl1L O5L 100.2(7) . . ?
O3L Cl1L O5L 111.6(6) . . ?
O2L Cl1L O5L 106.4(6) . . ?
C5E C4E N3E 109.8(5) . . ?
C5F C4F N3F 116.8(8) . . ?
C5G C4G N3G 117.0(7) . . ?
N3H C4H C5H 109.3(5) . . ?
N4A C5A N1A 109.4(5) . . ?
N4A C5A C6A 125.4(5) . . ?
N1A C5A C6A 125.2(5) . . ?
N1B C5B N4B 111.4(6) . . ?
N1B C5B C6B 123.0(5) . . ?
N4B C5B C6B 125.5(5) . . ?
N1C C5C N4C 109.1(5) . . ?
N1C C5C C6C 125.3(5) . . ?
N4C C5C C6C 125.6(5) . . ?
N1D C5D N4D 109.1(5) . . ?
N1D C5D C6D 124.5(5) . . ?
N4D C5D C6D 126.4(5) . . ?
C4E C5E N6E 110.7(5) . . ?
C4F C5F N6F 118.9(7) . . ?
C4G C5G N6G 119.3(6) . . ?
N6H C5H C4H 108.9(5) . . ?
N11A C6A N7A 127.6(6) . . ?
N11A C6A C5A 117.0(6) . . ?
N7A C6A C5A 115.3(5) . . ?
N7B C6B N11B 129.4(6) . . ?
N7B C6B C5B 115.8(5) . . ?
N11B C6B C5B 114.8(5) . . ?
N7C C6C N11C 125.2(5) . . ?
N7C C6C C5C 117.7(5) . . ?
N11C C6C C5C 117.2(5) . . ?
N11D C6D N7D 129.4(6) . . ?
N11D C6D C5D 115.6(5) . . ?
N7D C6D C5D 115.0(5) . . ?
N7A C8A C9A 120.2(7) . . ?
N7B C8B C9B 123.2(6) . . ?
N7C C8C C9C 120.6(6) . . ?
N7D C8D C9D 121.8(6) . . ?
C10A C9A C8A 119.4(7) . . ?
C10B C9B C8B 114.2(6) . . ?
C8C C9C C10C 120.4(6) . . ?
C8D C9D C10D 116.6(6) . . ?
N11A C10A C9A 121.6(7) . . ?
N11B C10B C9B 124.1(6) . . ?
N11C C10C C9C 121.8(6) . . ?
N11D C10D C9D 123.0(6) . . ?
C5A N1A N2A 105.5(5) . . ?
C5A N1A Cu4 122.9(4) . . ?
N2A N1A Cu4 131.5(4) . . ?
C5B N1B N2B 104.6(5) . . ?
C5B N1B Cu3 122.5(4) . . ?
N2B N1B Cu3 132.7(4) . . ?
C5C N1C N2C 106.1(4) . . ?
C5C N1C Cu2 122.1(4) . . ?
N2C N1C Cu2 131.7(4) . . ?
C5D N1D N2D 106.0(4) . . ?
C5D N1D Cu1 123.3(4) . . ?
N2D N1D Cu1 130.6(4) . . ?
N3A N2A N1A 109.4(5) . . ?
N3B N2B N1B 108.4(5) . . ?
N3C N2C N1C 109.8(4) . . ?
N3D N2D N1D 108.9(5) . . ?
N2A N3A N4A 108.4(5) . . ?
N2B N3B N4B 109.6(5) . . ?
N2C N3C N4C 108.8(5) . . ?
N2D N3D N4D 109.2(5) . . ?
C2E N3E C4E 109.5(5) . . ?
C2E N3E C1E 107.4(5) . . ?
C4E N3E C1E 110.0(5) . . ?
C2E N3E Cu1 109.1(4) . . ?
C4E N3E Cu1 106.7(4) . . ?
C1E N3E Cu1 114.1(4) . . ?
C2F N3F C4F 110.4(7) . . ?
C2F N3F C1F 108.3(6) . . ?
C4F N3F C1F 106.4(7) . . ?
C2F N3F Cu2 111.5(4) . . ?
C4F N3F Cu2 106.1(4) . . ?
C1F N3F Cu2 114.0(4) . . ?
C4G N3G C1G 109.4(7) . . ?
C4G N3G C2G 109.4(6) . . ?
C1G N3G C2G 109.0(5) . . ?
C4G N3G Cu3 107.2(4) . . ?
C1G N3G Cu3 111.2(4) . . ?
C2G N3G Cu3 110.7(4) . . ?
C1H N3H C2H 109.0(6) . . ?
C1H N3H C4H 108.8(5) . . ?
C2H N3H C4H 111.5(5) . . ?
C1H N3H Cu4 113.5(4) . . ?
C2H N3H Cu4 108.2(4) . . ?
C4H N3H Cu4 105.9(4) . . ?
C5A N4A N3A 107.3(5) . . ?
C5A N4A Cu3 123.7(4) . . ?
N3A N4A Cu3 129.0(4) . . ?
C5B N4B N3B 106.0(5) . . ?
C5B N4B Cu2 121.8(4) . . ?
N3B N4B Cu2 132.2(3) . . ?
N3C N4C C5C 106.2(4) . . ?
N3C N4C Cu1 133.1(4) . . ?
C5C N4C Cu1 120.6(4) . . ?
N3D N4D C5D 106.9(5) . . ?
N3D N4D Cu4 131.5(4) . . ?
C5D N4D Cu4 121.5(4) . . ?
C8E N6E C7E 109.7(6) . . ?
C8E N6E C5E 108.4(5) . . ?
C7E N6E C5E 110.6(5) . . ?
C8E N6E Cu1 116.4(4) . . ?
C7E N6E Cu1 107.2(4) . . ?
C5E N6E Cu1 104.4(4) . . ?
C5F N6F C7F 111.7(6) . . ?
C5F N6F C8F 107.2(6) . . ?
C7F N6F C8F 107.9(5) . . ?
C5F N6F Cu2 105.7(4) . . ?
C7F N6F Cu2 110.1(4) . . ?
C8F N6F Cu2 114.1(4) . . ?
C7G N6G C8G 108.5(8) . . ?
C7G N6G C5G 109.4(8) . . ?
C8G N6G C5G 109.4(6) . . ?
C7G N6G Cu3 109.8(5) . . ?
C8G N6G Cu3 114.1(4) . . ?
C5G N6G Cu3 105.4(4) . . ?
C5H N6H C8H 108.2(5) . . ?
C5H N6H C7H 110.0(5) . . ?
C8H N6H C7H 110.1(5) . . ?
C5H N6H Cu4 106.6(4) . . ?
C8H N6H Cu4 113.7(4) . . ?
C7H N6H Cu4 108.3(4) . . ?
C8A N7A C6A 115.6(5) . . ?
C8B N7B C6B 114.8(5) . . ?
C8C N7C C6C 117.0(5) . . ?
C6D N7D C8D 114.6(5) . . ?
C10A N11A C6A 115.4(6) . . ?
C10B N11B C6B 114.2(5) . . ?
C10C N11C C6C 115.0(5) . . ?
C10D N11D C6D 114.4(6) . . ?

loop_
_geom_bond_atom_site_label_1
_geom_bond_atom_site_label_2
_geom_bond_distance
_geom_bond_site_symmetry_2
_geom_bond_publ_flag
Cu2 N1C 2.015(4) . ?
Cu2 N4B 2.016(5) . ?
Cu2 N6F 2.027(5) . ?
Cu2 N3F 2.035(5) . ?
Cu3 N1B 2.010(5) . ?
Cu3 N4A 2.016(5) . ?
Cu3 N6G 2.037(5) . ?
Cu3 N3G 2.057(5) . ?
Cu4 N1A 1.996(5) . ?
Cu4 N4D 2.025(5) . ?
Cu4 N6H 2.027(5) . ?
Cu4 N3H 2.048(5) . ?
Cu1 N1D 2.006(5) . ?
Cu1 N4C 2.007(5) . ?
Cu1 N3E 2.035(5) . ?
Cu1 N6E 2.042(5) . ?
Cl1I O2I 1.367(7) . ?
Cl1I O3I 1.412(6) . ?
Cl1I O5I 1.418(6) . ?
Cl1I O4I 1.448(8) . ?
Cl1J O3J 1.310(10) . ?
Cl1J O4J 1.377(9) . ?
Cl1J O2J 1.401(12) . ?
Cl1J O5J 1.408(9) . ?
Cl1K O5K 1.186(8) . ?
Cl1K O4K 1.291(8) . ?
Cl1K O2K 1.400(6) . ?
Cl1K O3K 1.576(15) . ?
Cl1L O4L 1.293(7) . ?
Cl1L O3L 1.387(6) . ?
Cl1L O2L 1.413(6) . ?
Cl1L O5L 1.439(10) . ?
C1E N3E 1.489(8) . ?
C1F N3F 1.481(8) . ?
C1G N3G 1.452(9) . ?
C1H N3H 1.464(7) . ?
C2E N3E 1.456(8) . ?
C2F N3F 1.410(9) . ?
C2G N3G 1.522(8) . ?
C2H N3H 1.473(8) . ?
C4E C5E 1.470(9) . ?
C4E N3E 1.488(7) . ?
C4F C5F 1.341(12) . ?
C4F N3F 1.473(9) . ?
C4G C5G 1.360(11) . ?
C4G N3G 1.450(8) . ?
C4H N3H 1.483(8) . ?
C4H C5H 1.513(9) . ?
C5A N4A 1.332(7) . ?
C5A N1A 1.338(7) . ?
C5A C6A 1.469(9) . ?
C5B N1B 1.323(7) . ?
C5B N4B 1.327(7) . ?
C5B C6B 1.460(8) . ?
C5C N1C 1.331(7) . ?
C5C N4C 1.355(7) . ?
C5C C6C 1.425(8) . ?
C5D N1D 1.335(7) . ?
C5D N4D 1.341(7) . ?
C5D C6D 1.458(8) . ?
C5E N6E 1.498(8) . ?
C5F N6F 1.459(8) . ?
C5G N6G 1.474(8) . ?
C5H N6H 1.487(7) . ?
C6A N11A 1.322(7) . ?
C6A N7A 1.343(7) . ?
C6B N7B 1.322(7) . ?
C6B N11B 1.333(7) . ?
C6C N7C 1.340(7) . ?
C6C N11C 1.358(7) . ?
C6D N11D 1.324(7) . ?
C6D N7D 1.325(7) . ?
C7E N6E 1.463(9) . ?
C7F N6F 1.462(8) . ?
C7G N6G 1.428(9) . ?
C7H N6H 1.499(9) . ?
C8A N7A 1.314(8) . ?
C8A C9A 1.375(9) . ?
C8B N7B 1.307(8) . ?
C8B C9B 1.420(9) . ?
C8C N7C 1.331(7) . ?
C8C C9C 1.339(8) . ?
C8D N7D 1.354(8) . ?
C8D C9D 1.372(9) . ?
C8E N6E 1.449(8) . ?
C8F N6F 1.495(8) . ?
C8G N6G 1.441(9) . ?
C8H N6H 1.491(7) . ?
C9A C10A 1.362(10) . ?
C9B C10B 1.398(8) . ?
C9C C10C 1.347(8) . ?
C9D C10D 1.401(9) . ?
C10A N11A 1.302(8) . ?
C10B N11B 1.308(8) . ?
C10C N11C 1.335(7) . ?
C10D N11D 1.316(8) . ?
N1A N2A 1.360(7) . ?
N1B N2B 1.383(6) . ?
N1C N2C 1.338(6) . ?
N1D N2D 1.360(6) . ?
N2A N3A 1.306(6) . ?
N2B N3B 1.304(6) . ?
N2C N3C 1.303(6) . ?
N2D N3D 1.302(6) . ?
N3A N4A 1.340(7) . ?
N3B N4B 1.338(6) . ?
N3C N4C 1.334(6) . ?
N3D N4D 1.335(6) . ?

loop_
_platon_squeeze_void_nr
_platon_squeeze_void_average_x
_platon_squeeze_void_average_y
_platon_squeeze_void_average_z
_platon_squeeze_void_volume
_platon_squeeze_void_count_electrons
_platon_squeeze_void_content
1 -0.054 0.000 0.446 1155 357 ' '
2 0.103 0.500 0.103 1155 356 ' '
3 0.241 0.685 0.767 13 0 ' '
4 0.241 0.815 0.267 13 -1 ' '
5 0.759 0.185 0.733 13 0 ' '
6 0.759 0.315 0.233 13 -1 ' '
